data_2201861
loop_
_publ_author_name
'Muir, Kenneth W.'
'Morris, David G.'

_publ_section_title
;
 <i>N,N</i>-Dimethyl-<i>N</i>'-(<i>o</i>-fluorobenzoyl)hydrazide
;
_journal_issue 4
_journal_name_full 'Acta Crystallographica Section E'
_journal_page_first o490
_journal_page_last o492
_journal_paper_doi 10.1107/S1600536803005634
_journal_volume 59
_journal_year 2003
_chemical_formula_iupac 'C9 H11 F1 N2 O1'
_chemical_formula_moiety 'C9 H11 F1 N2 O1'
_chemical_formula_sum 'C9 H11 F N2 O'
_chemical_formula_weight 182.2
_space_group_IT_number 61
_symmetry_cell_setting orthorhombic
_symmetry_space_group_name_Hall '-P 2ac 2ab'
_symmetry_space_group_name_H-M 'P b c a'
_audit_creation_method 'WinGX routine CIF_UPDATE'
_cell_angle_alpha 90
_cell_angle_beta 90
_cell_angle_gamma 90
_cell_formula_units_Z 8
_cell_length_a 11.8503(5)
_cell_length_b 7.8530(3)
_cell_length_c 19.9630(9)
_cell_measurement_reflns_used 1794
_cell_measurement_temperature 100(2)
_cell_measurement_theta_max 26.0
_cell_measurement_theta_min 2.9
_cell_volume 1857.76(13)
_computing_cell_refinement 'HKL SCALEPACK (Otwinowski & Minor, 1997)'
_computing_data_collection 'COLLECT (Nonius, 2000)'
_computing_data_reduction 'HKL DENZO (Otwinowski & Minor 1997) and SCALEPACK'
_computing_molecular_graphics 'ORTEP-3 for Windows (Farrugia, 1997)'
_computing_publication_material 'WinGX (Farrugia, 1999)'
_computing_structure_refinement 'SHELXL97 (Sheldrick, 1997)'
_computing_structure_solution 'SHELXS97 (Sheldrick, 1997)'
_diffrn_measured_fraction_theta_full 0.991
_diffrn_measured_fraction_theta_max 0.991
_diffrn_measurement_device_type 'Nonius KappaCCD'
_diffrn_measurement_method 'thick-slices \w and \f'
_diffrn_radiation_type MoK\a
_diffrn_radiation_wavelength 0.71073
_diffrn_reflns_av_R_equivalents 0.057
_diffrn_reflns_limit_h_max 14
_diffrn_reflns_limit_h_min -14
_diffrn_reflns_limit_k_max 9
_diffrn_reflns_limit_k_min -9
_diffrn_reflns_limit_l_max 24
_diffrn_reflns_limit_l_min -24
_diffrn_reflns_number 6796
_diffrn_reflns_theta_full 25.92
_diffrn_reflns_theta_max 25.92
_diffrn_reflns_theta_min 3.28
_exptl_absorpt_coefficient_mu 0.101
_exptl_absorpt_correction_type none
_exptl_crystal_colour colourless
_exptl_crystal_density_diffrn 1.303
_exptl_crystal_density_method 'not measured'
_exptl_crystal_description needle
_exptl_crystal_F_000 768
_exptl_crystal_size_max 0.40
_exptl_crystal_size_mid 0.05
_exptl_crystal_size_min 0.05
_refine_diff_density_max 0.23
_refine_diff_density_min -0.25
_refine_ls_extinction_method none
_refine_ls_goodness_of_fit_ref 1.11
_refine_ls_hydrogen_treatment mixed
_refine_ls_matrix_type full
_refine_ls_number_parameters 124
_refine_ls_number_reflns 1797
_refine_ls_number_restraints 0
_refine_ls_restrained_S_all 1.11
_refine_ls_R_factor_gt 0.0447
_refine_ls_shift/su_max 0
_refine_ls_structure_factor_coef Fsqd
_refine_ls_weighting_details 'calc w = 1/[\s^2^(Fo^2^)+(0.048P)^2^+0.85P] where P = (Fo^2^+2Fc^2^)/3'
_refine_ls_weighting_scheme calc
_refine_ls_wR_factor_ref 0.116
_reflns_number_gt 1491
_reflns_number_total 1797
_reflns_threshold_expression I>2\s(I)
_cod_data_source_file cf6244.cif
_cod_data_source_block I
_cod_original_cell_volume 1857.77(13)
_cod_original_formula_sum 'C9 H11 F1 N2 O1'
_cod_database_code 2201861
_cod_database_fobs_code 2201861

loop_
_symmetry_equiv_pos_as_xyz
'x, y, z'
'-x+1/2, -y, z+1/2'
'x+1/2, -y+1/2, -z'
'-x, y+1/2, -z+1/2'
'-x, -y, -z'
'x-1/2, y, -z-1/2'
'-x-1/2, y-1/2, z'
'x, -y-1/2, z-1/2'

loop_
_atom_site_label
_atom_site_fract_x
_atom_site_fract_y
_atom_site_fract_z
_atom_site_U_iso_or_equiv
_atom_site_adp_type
_atom_site_calc_flag
_atom_site_refinement_flags
_atom_site_occupancy
_atom_site_disorder_assembly
_atom_site_disorder_group
_atom_site_type_symbol
C1 0.04440(14) 0.0364(2) 0.31315(8) 0.0242(4) Uani d . 1 . . C
C2 0.01463(14) -0.0441(2) 0.25446(9) 0.0275(4) Uani d . 1 . . C
H2 -0.056 -0.0942 0.2495 0.033 Uiso calc R 1 . . H
C3 0.09321(15) -0.0482(2) 0.20276(8) 0.0285(4) Uani d . 1 . . C
H3 0.0747 -0.0992 0.1622 0.034 Uiso calc R 1 . . H
C4 0.19926(15) 0.0235(2) 0.21152(9) 0.0283(4) Uani d . 1 . . C
H4 0.2516 0.0203 0.1768 0.034 Uiso calc R 1 . . H
C5 0.22732(14) 0.0997(2) 0.27185(8) 0.0252(4) Uani d . 1 . . C
H5 0.2992 0.145 0.2777 0.03 Uiso calc R 1 . . H
C6 0.14924(13) 0.1093(2) 0.32376(8) 0.0217(4) Uani d . 1 . . C
C7 0.17407(14) 0.2139(2) 0.38546(8) 0.0220(4) Uani d . 1 . . C
C8 0.25331(19) 0.1700(3) 0.53962(9) 0.0384(5) Uani d . 1 . . C
H8A 0.1723 0.1678 0.5382 0.058 Uiso calc R 1 . . H
H8B 0.2776 0.2334 0.5781 0.058 Uiso calc R 1 . . H
H8C 0.2815 0.0556 0.5425 0.058 Uiso calc R 1 . . H
C9 0.41985(17) 0.2554(3) 0.47847(10) 0.0395(5) Uani d . 1 . . C
H9A 0.4488 0.1415 0.4814 0.059 Uiso calc R 1 . . H
H9B 0.4462 0.3206 0.5161 0.059 Uiso calc R 1 . . H
H9C 0.4456 0.3073 0.4377 0.059 Uiso calc R 1 . . H
F1 -0.03368(8) 0.04377(14) 0.36335(5) 0.0329(3) Uani d . 1 . . F
N1 0.26030(13) 0.15704(18) 0.42201(7) 0.0253(3) Uani d . 1 . . N
H1 0.2893(17) 0.051(3) 0.4152(10) 0.034(5) Uiso d . 1 . . H
N2 0.29666(13) 0.25077(19) 0.47890(7) 0.0273(4) Uani d . 1 . . N
O1 0.11979(10) 0.34444(15) 0.39699(6) 0.0279(3) Uani d . 1 . . O

loop_
_atom_site_aniso_label
_atom_site_aniso_U_11
_atom_site_aniso_U_22
_atom_site_aniso_U_33
_atom_site_aniso_U_12
_atom_site_aniso_U_13
_atom_site_aniso_U_23
C1 0.0200(8) 0.0247(8) 0.0278(9) 0.0017(7) 0.0018(7) -0.0009(7)
C2 0.0199(8) 0.0294(9) 0.0332(9) -0.0004(7) -0.0047(7) -0.0045(7)
C3 0.0281(9) 0.0311(9) 0.0263(9) 0.0038(8) -0.0055(7) -0.0055(7)
C4 0.0265(9) 0.0326(9) 0.0260(9) 0.0013(7) 0.0021(7) 0.0004(7)
C5 0.0203(8) 0.0273(9) 0.0280(8) -0.0017(7) -0.0012(7) 0.0005(7)
C6 0.0208(8) 0.0195(8) 0.0248(8) 0.0015(6) -0.0028(7) 0.0013(6)
C7 0.0211(8) 0.0210(8) 0.0239(8) -0.0026(6) 0.0004(6) 0.0020(6)
C8 0.0498(12) 0.0378(10) 0.0275(9) -0.0050(9) -0.0023(9) -0.0040(8)
C9 0.0332(10) 0.0449(11) 0.0405(11) -0.0068(9) -0.0097(9) -0.0056(9)
F1 0.0235(5) 0.0414(6) 0.0338(6) -0.0067(5) 0.0068(4) -0.0083(4)
N1 0.0301(8) 0.0192(7) 0.0267(7) 0.0030(6) -0.0073(6) -0.0043(6)
N2 0.0313(8) 0.0252(7) 0.0254(7) 0.0001(7) -0.0088(6) -0.0043(6)
O1 0.0256(6) 0.0250(6) 0.0331(7) 0.0028(5) -0.0046(5) -0.0053(5)

loop_
_atom_type_symbol
_atom_type_description
_atom_type_scat_dispersion_real
_atom_type_scat_dispersion_imag
_atom_type_scat_source
C C 0.0033 0.0016 'International Tables Vol C Tables 4.2.6.8 and 6.1.1.4'
H H 0 0 'International Tables Vol C Tables 4.2.6.8 and 6.1.1.4'
F F 0.0171 0.0103 'International Tables Vol C Tables 4.2.6.8 and 6.1.1.4'
N N 0.0061 0.0033 'International Tables Vol C Tables 4.2.6.8 and 6.1.1.4'
O O 0.0106 0.006 'International Tables Vol C Tables 4.2.6.8 and 6.1.1.4'

loop_
_geom_angle_atom_site_label_1
_geom_angle_atom_site_label_2
_geom_angle_atom_site_label_3
_geom_angle
F1 C1 C2 118.06(15)
F1 C1 C6 118.58(14)
C2 C1 C6 123.36(16)
C1 C2 C3 118.07(16)
C1 C2 H2 121
C3 C2 H2 121
C4 C3 C2 120.23(16)
C4 C3 H3 119.9
C2 C3 H3 119.9
C5 C4 C3 120.13(16)
C5 C4 H4 119.9
C3 C4 H4 119.9
C4 C5 C6 120.75(16)
C4 C5 H5 119.6
C6 C5 H5 119.6
C1 C6 C5 117.42(15)
C1 C6 C7 121.66(15)
C5 C6 C7 120.50(14)
O1 C7 N1 125.22(15)
O1 C7 C6 120.24(14)
N1 C7 C6 114.46(14)
N2 C8 H8A 109.5
N2 C8 H8B 109.5
H8A C8 H8B 109.5
N2 C8 H8C 109.5
H8A C8 H8C 109.5
H8B C8 H8C 109.5
N2 C9 H9A 109.5
N2 C9 H9B 109.5
H9A C9 H9B 109.5
N2 C9 H9C 109.5
H9A C9 H9C 109.5
H9B C9 H9C 109.5
C7 N1 N2 119.79(14)
C7 N1 H1 120.9(13)
N2 N1 H1 118.6(13)
N1 N2 C9 108.16(14)
N1 N2 C8 109.36(14)
C9 N2 C8 111.54(15)

loop_
_geom_bond_atom_site_label_1
_geom_bond_atom_site_label_2
_geom_bond_site_symmetry_2
_geom_bond_distance
_geom_bond_publ_flag
C1 F1 . 1.3653(19) ?
C1 C2 . 1.377(2) ?
C1 C6 . 1.384(2) ?
C2 C3 . 1.390(3) ?
C2 H2 . 0.93 ?
C3 C4 . 1.388(3) ?
C3 H3 . 0.93 ?
C4 C5 . 1.385(2) ?
C4 H4 . 0.93 ?
C5 C6 . 1.391(2) ?
C5 H5 . 0.93 ?
C6 C7 . 1.509(2) ?
C7 O1 . 1.232(2) ?
C7 N1 . 1.333(2) ?
C8 N2 . 1.462(2) ?
C8 H8A . 0.96 ?
C8 H8B . 0.96 ?
C8 H8C . 0.96 ?
C9 N2 . 1.460(2) ?
C9 H9A . 0.96 ?
C9 H9B . 0.96 ?
C9 H9C . 0.96 ?
N1 N2 . 1.4202(19) ?
N1 H1 . 0.91(2) ?

loop_
_geom_hbond_atom_site_label_D
_geom_hbond_atom_site_label_H
_geom_hbond_atom_site_label_A
_geom_hbond_site_symmetry_A
_geom_hbond_distance_DH
_geom_hbond_distance_HA
_geom_hbond_distance_DA
_geom_hbond_angle_DHA
N1 H1 O1 7_655 0.91(2) 1.98(2) 2.8801(19) 168.8(19)

loop_
_geom_torsion_atom_site_label_1
_geom_torsion_atom_site_label_2
_geom_torsion_atom_site_label_3
_geom_torsion_atom_site_label_4
_geom_torsion
F1 C1 C2 C3 178.55(15)
C6 C1 C2 C3 -1.7(3)
C1 C2 C3 C4 1.6(3)
C2 C3 C4 C5 -0.1(3)
C3 C4 C5 C6 -1.6(3)
F1 C1 C6 C5 179.89(14)
C2 C1 C6 C5 0.1(2)
F1 C1 C6 C7 -7.5(2)
C2 C1 C6 C7 172.74(15)
C4 C5 C6 C1 1.5(2)
C4 C5 C6 C7 -171.20(15)
C1 C6 C7 O1 -60.7(2)
C5 C6 C7 O1 111.73(18)
C1 C6 C7 N1 122.50(17)
C5 C6 C7 N1 -65.1(2)
O1 C7 N1 N2 -0.7(3)
C6 C7 N1 N2 175.91(14)
C7 N1 N2 C9 -136.70(17)
C7 N1 N2 C8 101.65(18)

loop_
_cod_related_entry_id
_cod_related_entry_database
_cod_related_entry_code
1 ChemSpider 3651187
